data_4322871
loop_
_publ_author_name
'Yoshiaki Takahashi'
'Munetaka Akita'
'Shiro Hikichi'
'Yoshihiko Moro-oka'

_publ_contact_author
;
 Munetaka AKITA
 Research Laboratory of Resources Utilization, Tokyo Institute of 
Technology, 4259 Nagatsuta, Midori-ku, Yokohama 227-8503, Japan
;
_publ_contact_author_email makita@res.titech.ac.jp
_publ_contact_author_fax +81-45-924-5226
_publ_section_title
;
 Synthesis of Various Cationic Ruthenium-Aqua Complexes with
 Hydrotris(3,5-diisopropylpyrazolyl)borate Ligand,
 TpiPrRu(OH2)n(L)3-n.(CF3SO3)(THF)x, and Their Structures Supported by
 Hydrogen-Bonding Networks1
;
_journal_name_full 'Inorganic Chemistry'
_journal_page_first 3186
_journal_page_last 3194
_journal_paper_doi 10.1021/ic9801802
_journal_volume 37
_journal_year 1998
_chemical_formula_sum 'C49 H90 B F3 N8 O8 Ru S'
_chemical_formula_weight 1120.23
_space_group_IT_number 36
_symmetry_cell_setting orthorhombic
_symmetry_Int_Tables_number 36
_symmetry_space_group_name_Hall 'C 2c -2'
_symmetry_space_group_name_H-M 'C m c 21'
_audit_creation_date 'Tue Mar 10 11:36:05 1998'
_audit_creation_method 'from TEXRAY.INF file'
_cell_angle_alpha 90
_cell_angle_beta 90
_cell_angle_gamma 90
_cell_formula_units_Z 4
_cell_length_a 16.121(5)
_cell_length_b 21.492(5)
_cell_length_c 17.156(4)
_cell_measurement_reflns_used 0
_cell_measurement_temperature 296.2
_cell_measurement_theta_max 0.0
_cell_measurement_theta_min 0.0
_cell_volume 5944(3)
_computing_cell_refinement 'MSC/AFC Diffractometer Control'
_computing_data_collection 'MSC/AFC Diffractometer Control'
_computing_data_reduction teXsan
_computing_publication_material teXsan
_computing_structure_refinement teXsan
_computing_structure_solution 'DIRDIF92 (PATTY)'
_diffrn_ambient_temperature 296.2
_diffrn_measurement_device 'Rigaku AFC5R'
_diffrn_orient_matrix_UB_11 -0.05673
_diffrn_orient_matrix_UB_12 -0.00051
_diffrn_orient_matrix_UB_13 0.02365
_diffrn_orient_matrix_UB_21 0.01017
_diffrn_orient_matrix_UB_22 -0.04304
_diffrn_orient_matrix_UB_23 0.02008
_diffrn_orient_matrix_UB_31 0.02295
_diffrn_orient_matrix_UB_32 0.01766
_diffrn_orient_matrix_UB_33 0.04934
_diffrn_radiation_detector 'scintillation counter'
_diffrn_radiation_monochromator graphite
_diffrn_radiation_source 'Rigaku rotating anode'
_diffrn_radiation_type 'Mo K\a'
_diffrn_radiation_wavelength 0.7107
_diffrn_reflns_av_R_equivalents 0.000
_diffrn_reflns_av_sigmaI/netI 0.000
_diffrn_reflns_limit_h_max 20
_diffrn_reflns_limit_h_min 0
_diffrn_reflns_limit_k_max 27
_diffrn_reflns_limit_k_min 0
_diffrn_reflns_limit_l_max 22
_diffrn_reflns_limit_l_min 0
_diffrn_reflns_number 3657
_diffrn_reflns_reduction_process 'Lp corrections applied'
_diffrn_reflns_theta_max 0.00
_diffrn_reflns_theta_min 0.00
_diffrn_standards_decay_% 0.03
_diffrn_standards_interval_count 0
_diffrn_standards_number 3
_exptl_absorpt_coefficient_mu 0.361
_exptl_absorpt_correction_T_max 1.000
_exptl_absorpt_correction_T_min 0.762
_exptl_absorpt_correction_type psi-scans
_exptl_crystal_colour unknown
_exptl_crystal_density_diffrn 1.252
_exptl_crystal_density_meas ?
_exptl_crystal_description unknown
_exptl_crystal_F_000 2384.00
_exptl_crystal_size_max 0.000
_exptl_crystal_size_mid 0.000
_exptl_crystal_size_min 0.000
_refine_diff_density_max 0.85
_refine_diff_density_min -0.54
_refine_ls_extinction_method none
_refine_ls_goodness_of_fit_obs 2.282
_refine_ls_matrix_type full
_refine_ls_number_constraints 0
_refine_ls_number_parameters 334
_refine_ls_number_reflns 2584
_refine_ls_number_restraints 0
_refine_ls_R_factor_obs 0.0524
_refine_ls_shift/esd_max 0.1920
_refine_ls_shift/esd_mean 0.0200
_refine_ls_structure_factor_coef F
_refine_ls_weighting_details 'w = 1/[\s^2^(Fo) + 0.00000|Fo|^2^]'
_refine_ls_weighting_scheme calc
_refine_ls_wR_factor_obs 0.0338
_reflns_number_observed 2584
_reflns_number_total 3657
_reflns_observed_criterion >3.0sigma(I)
_cod_data_source_file ic9801802_2.cif
_cod_data_source_block compound3b[TpiPrRu(OH2)2(pziPr-H)(OTf)(THF)2]
_cod_depositor_comments
;
The following automatic conversions were performed:

'_exptl_crystal_density_meas' value 'not measured' was changed to '?'
- the value is perceived as not measured.

Automatic conversion script
Id: cif_fix_values 3008 2015-01-20 13:52:24Z robertas 

The following automatic conversions were performed:

'_refine_ls_weighting_scheme' value 'w = 1/[\s^2^(Fo) +
0.00000|Fo|^2^]' was changed to 'calc'. New tag
'_refine_ls_weighting_details' was created. The value of the new tag
was set to 'w = 1/[\s^2^(Fo) + 0.00000|Fo|^2^]'.

Automatic conversion script
Id: cif_fix_values 3143 2015-03-26 13:38:13Z robertas 
;
_cod_original_cell_volume 5943(2)
_cod_original_sg_symbol_H-M 'C m c 21 '
_cod_original_formula_sum 'C49 H90 B F3 N8 O8 S Ru '
_cod_database_code 4322871

loop_
_symmetry_equiv_pos_as_xyz
x,y,z
-x,y,z
-x,-y,1/2+z
x,-y,1/2+z
1/2+x,1/2+y,z
1/2-x,1/2+y,z
1/2-x,1/2-y,1/2+z
1/2+x,1/2-y,1/2+z

loop_
_atom_site_aniso_label
_atom_site_aniso_U_11
_atom_site_aniso_U_22
_atom_site_aniso_U_33
_atom_site_aniso_U_12
_atom_site_aniso_U_13
_atom_site_aniso_U_23
Ru(1) 0.0464(5) 0.0333(4) 0.0296(4) 0.0000 0.0000 -0.0024(7)
S(1) 0.145(5) 0.067(3) 0.046(2) 0.0000 0.0000 0.004(2)
F(1) 0.30(2) 0.059(6) 0.108(8) 0.0000 0.0000 0.005(6)
F(2) 0.26(1) 0.144(6) 0.117(6) 0.036(6) 0.087(6) 0.076(5)
O(1) 0.078(5) 0.050(3) 0.038(4) 0.011(4) 0.013(4) 0.017(3)
O(2) 0.124(7) 0.109(6) 0.065(5) 0.020(5) -0.004(5) 0.009(4)
O(3) 0.30(2) 0.070(7) 0.047(6) 0.0000 0.0000 -0.019(6)
O(41) 0.129(8) 0.088(5) 0.092(6) 0.023(5) 0.028(6) 0.006(5)
N(11) 0.032(4) 0.037(4) 0.048(4) 0.008(3) -0.010(4) -0.009(4)
N(12) 0.049(5) 0.048(4) 0.035(4) -0.007(3) -0.013(4) 0.005(3)
N(21) 0.061(8) 0.060(6) 0.029(6) 0.0000 0.0000 0.026(6)
N(22) 0.050(7) 0.048(6) 0.041(6) 0.0000 0.0000 -0.005(5)
N(31) 0.054(7) 0.026(4) 0.034(6) 0.0000 0.0000 -0.001(4)
N(32) 0.099(9) 0.036(5) 0.032(6) 0.0000 0.0000 -0.005(5)
C(1) 0.13(2) 0.07(1) 0.05(1) 0.0000 0.0000 0.044(9)
C(11) 0.054(6) 0.060(5) 0.050(5) -0.004(5) -0.008(5) 0.001(5)
C(12) 0.065(7) 0.091(7) 0.063(6) -0.019(6) -0.035(5) 0.019(6)
C(13) 0.072(7) 0.076(7) 0.049(6) -0.013(6) -0.022(5) 0.013(5)
C(14) 0.059(6) 0.061(5) 0.060(5) -0.020(6) -0.007(5) 0.000(6)
C(15) 0.080(7) 0.098(7) 0.060(7) -0.019(6) 0.012(5) 0.006(6)
C(16) 0.13(1) 0.081(7) 0.099(9) -0.046(8) 0.034(8) -0.032(7)
C(17) 0.087(9) 0.101(9) 0.088(9) -0.008(7) -0.047(7) 0.048(7)
C(18) 0.31(2) 0.16(1) 0.15(1) 0.11(2) 0.05(2) 0.10(1)
C(19) 0.48(3) 0.17(1) 0.11(1) 0.06(2) -0.11(2) 0.06(1)
C(21) 0.057(10) 0.052(9) 0.038(9) 0.0000 0.0000 -0.019(7)
C(22) 0.13(1) 0.030(6) 0.035(7) 0.0000 0.0000 -0.005(6)
C(23) 0.089(8) 0.032(5) 0.036(6) 0.0000 0.0000 -0.006(9)
C(24) 0.13(1) 0.047(7) 0.020(6) 0.0000 0.0000 0.008(6)
C(25) 0.16(1) 0.111(9) 0.039(6) 0.044(9) 0.031(7) 0.010(6)
C(26) 0.09(1) 0.044(7) 0.045(7) 0.0000 0.0000 0.009(6)
C(27) 0.22(1) 0.080(7) 0.099(9) 0.060(8) 0.018(9) 0.032(7)
C(31) 0.10(1) 0.045(6) 0.047(7) 0.0000 0.0000 0.00(1)
C(32) 0.15(2) 0.033(7) 0.041(9) 0.0000 0.0000 -0.007(6)
C(33) 0.13(2) 0.038(9) 0.06(1) 0.0000 0.0000 -0.005(8)
C(34) 0.11(2) 0.043(9) 0.07(1) 0.0000 0.0000 0.012(9)
C(35) 0.20(2) 0.15(1) 0.063(8) -0.09(1) 0.026(9) -0.005(8)
C(36) 0.27(3) 0.050(10) 0.05(1) 0.0000 0.0000 -0.021(8)
C(37) 0.27(2) 0.12(1) 0.15(1) 0.04(1) -0.10(1) -0.088(10)
C(42) 0.11(1) 0.23(2) 0.13(1) 0.02(1) 0.05(1) 0.01(1)
C(43) 0.28(3) 0.29(2) 0.15(2) 0.17(2) 0.12(2) 0.11(2)
C(44) 0.20(2) 0.20(1) 0.12(2) 0.13(1) 0.02(1) 0.01(1)
C(45) 0.13(1) 0.121(9) 0.10(1) 0.036(8) 0.020(9) 0.025(8)
B(1) 0.06(1) 0.06(1) 0.04(1) 0.0000 0.0000 0.014(8)

loop_
_atom_site_label
_atom_site_fract_x
_atom_site_fract_y
_atom_site_fract_z
_atom_site_U_iso_or_equiv
_atom_site_thermal_displace_type
_atom_site_calc_flag
_atom_site_calc_attached_atom
_atom_site_occupancy
_atom_site_refinement_flags
Ru(1) 0.0000 0.21795(4) 0.0038 0.0364(2) Uani d . 0.50 S
S(1) 0.0000 0.2602(2) -0.2868(2) 0.086(2) Uani d . 0.50 S
F(1) 0.0000 0.3806(4) -0.3085(6) 0.156(5) Uani d . 0.50 S
F(2) 0.0653(5) 0.3318(3) -0.3911(4) 0.172(4) Uani d . 1.00 .
O(1) 0.0996(4) 0.2338(3) -0.0806(3) 0.055(2) Uani d . 1.00 .
O(2) 0.0759(4) 0.2668(3) -0.2423(4) 0.099(3) Uani d . 1.00 .
O(3) 0.0000 0.2112(4) -0.3462(5) 0.139(5) Uani d . 0.50 S
O(41) 0.2164(5) 0.1347(3) -0.0788(5) 0.103(3) Uani d . 1.00 .
O(51) 0.483(1) 0.2270(8) 0.7715(7) 0.1609 Uiso d . 0.50 .
N(11) 0.0909(5) 0.2021(3) 0.0858(4) 0.039(2) Uani d . 1.00 .
N(12) 0.0782(4) 0.1483(3) 0.1323(4) 0.044(2) Uani d . 1.00 .
N(21) 0.0000 0.1231(4) -0.0247(5) 0.050(3) Uani d . 0.50 S
N(22) 0.0000 0.0813(4) 0.0351(6) 0.047(3) Uani d . 0.50 S
N(31) 0.0000 0.3107(3) 0.0339(5) 0.038(3) Uani d . 0.50 S
N(32) 0.0000 0.3296(4) 0.1101(6) 0.056(3) Uani d . 0.50 S
C(1) 0.0000 0.3314(8) -0.3481(10) 0.085(6) Uani d . 0.50 S
C(11) 0.1639(5) 0.2247(4) 0.1045(5) 0.055(3) Uani d . 1.00 .
C(12) 0.2009(6) 0.1882(4) 0.1629(5) 0.073(3) Uani d . 1.00 .
C(13) 0.1468(6) 0.1410(4) 0.1775(5) 0.066(3) Uani d . 1.00 .
C(14) 0.1974(5) 0.2843(4) 0.0705(5) 0.060(3) Uani d . 1.00 .
C(15) 0.2753(5) 0.2713(4) 0.0245(5) 0.079(3) Uani d . 1.00 .
C(16) 0.2191(7) 0.3309(4) 0.1345(6) 0.105(4) Uani d . 1.00 .
C(17) 0.1546(7) 0.0849(6) 0.2320(7) 0.092(4) Uani d . 1.00 .
C(18) 0.211(1) 0.0400(6) 0.2009(9) 0.209(8) Uani d . 1.00 .
C(19) 0.191(1) 0.1042(7) 0.3088(8) 0.253(10) Uani d . 1.00 .
C(21) 0.0000 0.0902(6) -0.0910(8) 0.049(5) Uani d . 0.50 S
C(22) 0.0000 0.0265(5) -0.0720(7) 0.065(5) Uani d . 0.50 S
C(23) 0.0000 0.0223(4) 0.0091(10) 0.052(3) Uani d . 0.50 S
C(24) 0.0000 0.1162(5) -0.1729(7) 0.064(5) Uani d . 0.50 S
C(25) 0.0764(7) 0.0956(5) -0.2150(6) 0.103(4) Uani d . 1.00 .
C(26) 0.0000 -0.0357(5) 0.0599(7) 0.061(4) Uani d . 0.50 S
C(27) 0.0766(8) -0.0755(4) 0.0439(7) 0.134(5) Uani d . 1.00 .
C(31) 0.0000 0.3655(5) 0.000(1) 0.063(4) Uani d . 0.50 S
C(32) 0.0000 0.4168(5) 0.0453(8) 0.073(5) Uani d . 0.50 S
C(33) 0.0000 0.3899(6) 0.1201(9) 0.074(6) Uani d . 0.50 S
C(34) 0.0000 0.3692(7) -0.0934(10) 0.074(6) Uani d . 0.50 S
C(35) 0.0783(8) 0.4022(6) -0.1189(7) 0.137(6) Uani d . 1.00 .
C(36) 0.0000 0.4221(7) 0.2000(10) 0.124(8) Uani d . 0.50 S
C(37) 0.0757(10) 0.4637(5) 0.2088(8) 0.182(7) Uani d . 1.00 .
C(42) 0.2936(10) 0.1270(8) -0.1183(9) 0.155(7) Uani d . 1.00 .
C(43) 0.345(1) 0.0817(10) -0.086(1) 0.24(1) Uani d . 1.00 .
C(44) 0.295(1) 0.0568(7) -0.0246(8) 0.174(8) Uani d . 1.00 .
C(45) 0.2156(8) 0.0868(6) -0.0209(7) 0.115(5) Uani d . 1.00 .
C(52) 0.4317(9) 0.2761(7) 0.815(1) 0.1609 Uiso d . 0.50 .
C(53) 0.463(1) 0.2793(9) 0.8998(10) 0.1609 Uiso d . 0.50 .
C(54) 0.535(1) 0.232(1) 0.9084(9) 0.1609 Uiso d . 0.50 .
C(55) 0.547(1) 0.1998(6) 0.829(1) 0.1609 Uiso d . 0.50 .
B(1) 0.0000 0.1102(8) 0.1250(10) 0.053(6) Uani d . 0.50 S
H(1) 0.0888 0.2631 -0.1283 0.0713 Uiso calc . 1.00 .
H(2) 0.1425 0.2016 -0.0745 0.0713 Uiso calc . 1.00 .
H(3) 0.0000 0.2995 0.1538 0.0647 Uiso calc . 0.50 .
H(9) 0.3155 0.2530 0.0576 0.0948 Uiso calc . 1.00 .
H(10) 0.2628 0.2438 -0.0172 0.0948 Uiso calc . 1.00 .
H(11) 0.2963 0.3093 0.0040 0.0948 Uiso calc . 1.00 .
H(12) 0.2601 0.3126 0.1685 0.1249 Uiso calc . 1.00 .
H(13) 0.2417 0.3675 0.1123 0.1249 Uiso calc . 1.00 .
H(14) 0.1715 0.3405 0.1641 0.1249 Uiso calc . 1.00 .
H(15) 0.2167 0.0065 0.2373 0.2493 Uiso calc . 1.00 .
H(16) 0.1889 0.0236 0.1534 0.2493 Uiso calc . 1.00 .
H(17) 0.2630 0.0582 0.1915 0.2493 Uiso calc . 1.00 .
H(18) 0.1985 0.0674 0.3395 0.3240 Uiso calc . 1.00 .
H(19) 0.2408 0.1246 0.3012 0.3240 Uiso calc . 1.00 .
H(20) 0.1516 0.1303 0.3345 0.3240 Uiso calc . 1.00 .
H(21) 0.2528 0.1955 0.1875 0.0864 Uiso calc . 1.00 .
H(22) 0.0780 0.0515 -0.2174 0.1262 Uiso calc . 1.00 .
H(23) 0.0756 0.1118 -0.2670 0.1262 Uiso calc . 1.00 .
H(24) 0.1245 0.1105 -0.1892 0.1262 Uiso calc . 1.00 .
H(25) 0.0738 -0.1123 0.0746 0.1608 Uiso calc . 1.00 .
H(26) 0.0773 -0.0869 -0.0100 0.1608 Uiso calc . 1.00 .
H(27) 0.1248 -0.0529 0.0561 0.1608 Uiso calc . 1.00 .
H(28) 0.0000 -0.0072 -0.1080 0.0768 Uiso calc . 0.50 .
H(29) 0.1250 0.3807 -0.1018 0.1613 Uiso calc . 1.00 .
H(30) 0.0781 0.4057 -0.1743 0.1613 Uiso calc . 1.00 .
H(31) 0.0781 0.4436 -0.0973 0.1613 Uiso calc . 1.00 .
H(32) 0.1247 0.4401 0.2042 0.2096 Uiso calc . 1.00 .
H(33) 0.0749 0.4951 0.1691 0.2096 Uiso calc . 1.00 .
H(34) 0.0745 0.4839 0.2584 0.2096 Uiso calc . 1.00 .
H(35) 0.0000 0.4592 0.0312 0.0874 Uiso calc . 0.50 .
H(44) 0.1568 0.3022 0.0370 0.0721 Uiso calc . 1.00 .
H(45) 0.1019 0.0667 0.2389 0.1079 Uiso calc . 1.00 .
H(46) 0.0000 0.0776 0.1751 0.0950 Uiso calc . 0.50 .
H(47) 0.0000 0.3305 -0.1214 0.1570 Uiso calc . 0.50 .
H(48) 0.0000 0.3903 0.2474 0.0766 Uiso calc . 0.50 .
H(49) 0.0000 0.1619 -0.1759 0.1102 Uiso calc . 0.50 .
H(50) 0.0000 -0.0249 0.1117 0.1180 Uiso calc . 0.50 .
H(51) 0.439(1) 0.3218(8) 0.787(2) 0.1609 Uiso calc . 0.50 .
H(52) 0.3658(9) 0.263(1) 0.815(2) 0.1609 Uiso calc . 0.50 .
H(53) 0.413(1) 0.267(1) 0.940(1) 0.1609 Uiso calc . 0.50 .
H(54) 0.486(2) 0.3265(10) 0.913(1) 0.1609 Uiso calc . 0.50 .
H(55) 0.519(2) 0.197(1) 0.953(1) 0.1609 Uiso calc . 0.50 .
H(56) 0.592(1) 0.257(1) 0.925(1) 0.1609 Uiso calc . 0.50 .
H(57) 0.537(1) 0.1494(6) 0.835(2) 0.1609 Uiso calc . 0.50 .
H(58) 0.610(1) 0.2085(8) 0.808(2) 0.1609 Uiso calc . 0.50 .
H(59) 0.2829 0.1189 -0.1710 0.1836 Uiso calc . 1.00 .
H(60) 0.3228 0.1662 -0.1139 0.1836 Uiso calc . 1.00 .
H(61) 0.3531 0.0493 -0.1247 0.2950 Uiso calc . 1.00 .
H(62) 0.3942 0.0968 -0.0686 0.2950 Uiso calc . 1.00 .
H(63) 0.2863 0.0138 -0.0317 0.2062 Uiso calc . 1.00 .
H(64) 0.3235 0.0639 0.0232 0.2062 Uiso calc . 1.00 .
H(65) 0.2080 0.1053 0.0296 0.1376 Uiso calc . 1.00 .
H(66) 0.1727 0.0583 -0.0304 0.1376 Uiso calc . 1.00 .

loop_
_atom_type_symbol
_atom_type_oxidation_number
_atom_type_number_in_cell
_atom_type_scat_dispersion_real
_atom_type_scat_dispersion_imag
_atom_type_scat_source
Ru 0 4 -1.259 0.836
;International Tables for Crystallography
(1992, Vol. C, Tables 4.2.6.8 and 6.1.1.1)
;
S 0 4 0.125 0.123
;International Tables for Crystallography
(1992, Vol. C, Tables 4.2.6.8 and 6.1.1.1)
;
F 0 12 0.017 0.010
;International Tables for Crystallography
(1992, Vol. C, Tables 4.2.6.8 and 6.1.1.1)
;
O 0 32 0.011 0.006
;International Tables for Crystallography
(1992, Vol. C, Tables 4.2.6.8 and 6.1.1.1)
;
N 0 32 0.006 0.003
;International Tables for Crystallography
(1992, Vol. C, Tables 4.2.6.8 and 6.1.1.1)
;
C 0 196 0.003 0.002
;International Tables for Crystallography
(1992, Vol. C, Tables 4.2.6.8 and 6.1.1.1)
;
B 0 4 0.001 0.001
;International Tables for Crystallography
(1992, Vol. C, Tables 4.2.6.8 and 6.1.1.1)
;
H 0 360 0.000 0.000
;International Tables for Crystallography
(1992, Vol. C, Table 6.1.1.2)
;

loop_
_geom_angle_atom_site_label_1
_geom_angle_atom_site_label_2
_geom_angle_atom_site_label_3
_geom_angle
_geom_angle_site_symmetry_1
_geom_angle_site_symmetry_2
_geom_angle_site_symmetry_3
_geom_angle_publ_flag
O(1) Ru(1) O(1) 94.4(3) 1_555 1_555 2_555 yes
O(1) Ru(1) N(11) 87.5(3) 1_555 1_555 1_555 yes
O(1) Ru(1) N(11) 178.1(3) 1_555 1_555 2_555 yes
O(1) Ru(1) N(21) 89.9(2) 1_555 1_555 1_555 yes
O(1) Ru(1) N(31) 90.9(2) 1_555 1_555 1_555 yes
O(1) Ru(1) N(11) 178.1(3) 2_555 1_555 1_555 yes
O(1) Ru(1) N(11) 87.5(3) 2_555 1_555 2_555 yes
O(1) Ru(1) N(21) 89.9(2) 2_555 1_555 1_555 yes
O(1) Ru(1) N(31) 90.9(2) 2_555 1_555 1_555 yes
N(11) Ru(1) N(11) 90.7(4) 1_555 1_555 2_555 yes
N(11) Ru(1) N(21) 89.9(3) 1_555 1_555 1_555 yes
N(11) Ru(1) N(31) 89.4(2) 1_555 1_555 1_555 yes
N(11) Ru(1) N(21) 89.9(3) 2_555 1_555 1_555 yes
N(11) Ru(1) N(31) 89.4(2) 2_555 1_555 1_555 yes
N(21) Ru(1) N(31) 178.9(3) 1_555 1_555 1_555 yes
O(2) S(1) O(2) 115.2(6) 1_555 1_555 2_555 yes
O(2) S(1) O(3) 115.9(3) 1_555 1_555 1_555 yes
O(2) S(1) C(1) 102.6(4) 1_555 1_555 1_555 yes
O(2) S(1) O(3) 115.9(3) 2_555 1_555 1_555 yes
O(2) S(1) C(1) 102.6(4) 2_555 1_555 1_555 yes
O(3) S(1) C(1) 101.4(7) 1_555 1_555 1_555 yes
Ru(1) O(1) H(1) 119.3(5) 1_555 1_555 1_555 no
Ru(1) O(1) H(2) 109.6(4) 1_555 1_555 1_555 no
H(1) O(1) H(2) 128.5(6) 1_555 1_555 1_555 no
C(42) O(41) C(45) 104.7(10) 1_555 1_555 1_555 yes
O(51) O(51) C(52) 122.8(9) 2_655 1_555 1_555 yes
O(51) O(51) C(55) 48.2(9) 2_655 1_555 1_555 yes
O(51) O(51) C(55) 113(1) 2_655 1_555 2_655 yes
C(52) O(51) C(55) 108(1) 1_555 1_555 1_555 yes
C(52) O(51) C(55) 73(1) 1_555 1_555 2_655 yes
C(55) O(51) C(55) 64(1) 1_555 1_555 2_655 yes
Ru(1) N(11) N(12) 114.6(5) 1_555 1_555 1_555 yes
Ru(1) N(11) C(11) 138.0(6) 1_555 1_555 1_555 yes
N(12) N(11) C(11) 107.0(7) 1_555 1_555 1_555 yes
N(11) N(12) C(13) 107.3(6) 1_555 1_555 1_555 yes
N(11) N(12) B(1) 121.1(8) 1_555 1_555 1_555 yes
C(13) N(12) B(1) 131.6(8) 1_555 1_555 1_555 yes
Ru(1) N(21) N(22) 117.7(7) 1_555 1_555 1_555 yes
Ru(1) N(21) C(21) 135.3(8) 1_555 1_555 1_555 yes
N(22) N(21) C(21) 107.0(10) 1_555 1_555 1_555 yes
N(21) N(22) C(23) 111(1) 1_555 1_555 1_555 yes
N(21) N(22) B(1) 117.0(9) 1_555 1_555 1_555 yes
C(23) N(22) B(1) 131(1) 1_555 1_555 1_555 yes
Ru(1) N(31) N(32) 121.7(6) 1_555 1_555 1_555 yes
Ru(1) N(31) C(31) 139.3(10) 1_555 1_555 1_555 yes
N(32) N(31) C(31) 99.0(10) 1_555 1_555 1_555 yes
N(31) N(32) C(33) 114(1) 1_555 1_555 1_555 yes
N(31) N(32) H(3) 122.0(9) 1_555 1_555 1_555 no
C(33) N(32) H(3) 123(1) 1_555 1_555 1_555 no
S(1) C(1) F(1) 112(1) 1_555 1_555 1_555 yes
S(1) C(1) F(2) 109.4(9) 1_555 1_555 1_555 yes
S(1) C(1) F(2) 109.4(9) 1_555 1_555 2_555 yes
F(1) C(1) F(2) 107.7(10) 1_555 1_555 1_555 yes
F(1) C(1) F(2) 107.7(10) 1_555 1_555 2_555 yes
F(2) C(1) F(2) 109(1) 1_555 1_555 2_555 yes
N(11) C(11) C(12) 110.3(8) 1_555 1_555 1_555 yes
N(11) C(11) C(14) 122.7(7) 1_555 1_555 1_555 yes
C(12) C(11) C(14) 126.8(8) 1_555 1_555 1_555 yes
C(11) C(12) C(13) 106.0(8) 1_555 1_555 1_555 yes
C(11) C(12) H(21) 126.6(9) 1_555 1_555 1_555 no
C(13) C(12) H(21) 127.3(9) 1_555 1_555 1_555 no
N(12) C(13) C(12) 109.3(8) 1_555 1_555 1_555 yes
N(12) C(13) C(17) 120.4(8) 1_555 1_555 1_555 yes
C(12) C(13) C(17) 130.3(9) 1_555 1_555 1_555 yes
C(11) C(14) C(15) 110.0(7) 1_555 1_555 1_555 yes
C(11) C(14) C(16) 111.2(7) 1_555 1_555 1_555 yes
C(11) C(14) H(44) 109.4(8) 1_555 1_555 1_555 no
C(15) C(14) C(16) 107.9(7) 1_555 1_555 1_555 yes
C(15) C(14) H(44) 109.3(7) 1_555 1_555 1_555 no
C(16) C(14) H(44) 109.0(8) 1_555 1_555 1_555 no
C(14) C(15) H(9) 109.5(7) 1_555 1_555 1_555 no
C(14) C(15) H(10) 109.5(8) 1_555 1_555 1_555 no
C(14) C(15) H(11) 109.2(8) 1_555 1_555 1_555 no
H(9) C(15) H(10) 109.8(9) 1_555 1_555 1_555 no
H(9) C(15) H(11) 109.4(9) 1_555 1_555 1_555 no
H(10) C(15) H(11) 109.3(8) 1_555 1_555 1_555 no
C(14) C(16) H(12) 108.9(8) 1_555 1_555 1_555 no
C(14) C(16) H(13) 110.1(9) 1_555 1_555 1_555 no
C(14) C(16) H(14) 110.1(9) 1_555 1_555 1_555 no
H(12) C(16) H(13) 108(1) 1_555 1_555 1_555 no
H(12) C(16) H(14) 108(1) 1_555 1_555 1_555 no
H(13) C(16) H(14) 110.3(9) 1_555 1_555 1_555 no
C(13) C(17) C(18) 110(1) 1_555 1_555 1_555 yes
C(13) C(17) C(19) 110.6(10) 1_555 1_555 1_555 yes
C(13) C(17) H(45) 109(1) 1_555 1_555 1_555 no
C(18) C(17) C(19) 105(1) 1_555 1_555 1_555 yes
C(18) C(17) H(45) 110(1) 1_555 1_555 1_555 no
C(19) C(17) H(45) 110(1) 1_555 1_555 1_555 no
C(17) C(18) H(15) 108(1) 1_555 1_555 1_555 no
C(17) C(18) H(16) 108(1) 1_555 1_555 1_555 no
C(17) C(18) H(17) 110(1) 1_555 1_555 1_555 no
H(15) C(18) H(16) 108(1) 1_555 1_555 1_555 no
H(15) C(18) H(17) 110(1) 1_555 1_555 1_555 no
H(16) C(18) H(17) 110(1) 1_555 1_555 1_555 no
C(17) C(19) H(18) 107(1) 1_555 1_555 1_555 no
C(17) C(19) H(19) 110(1) 1_555 1_555 1_555 no
C(17) C(19) H(20) 108(1) 1_555 1_555 1_555 no
H(18) C(19) H(19) 110(2) 1_555 1_555 1_555 no
H(18) C(19) H(20) 108(1) 1_555 1_555 1_555 no
H(19) C(19) H(20) 111(1) 1_555 1_555 1_555 no
N(21) C(21) C(22) 108(1) 1_555 1_555 1_555 yes
N(21) C(21) C(24) 126(1) 1_555 1_555 1_555 yes
C(22) C(21) C(24) 125(1) 1_555 1_555 1_555 yes
C(21) C(22) C(23) 107(1) 1_555 1_555 1_555 yes
C(21) C(22) H(28) 126(1) 1_555 1_555 1_555 no
C(23) C(22) H(28) 126(1) 1_555 1_555 1_555 no
N(22) C(23) C(22) 105(1) 1_555 1_555 1_555 yes
N(22) C(23) C(26) 125(1) 1_555 1_555 1_555 yes
C(22) C(23) C(26) 128(1) 1_555 1_555 1_555 yes
C(21) C(24) C(25) 109.8(7) 1_555 1_555 1_555 yes
C(21) C(24) C(25) 109.8(7) 1_555 1_555 2_555 yes
C(21) C(24) H(49) 114(1) 1_555 1_555 1_555 no
C(25) C(24) C(25) 110(1) 1_555 1_555 2_555 yes
C(25) C(24) H(49) 105.8(7) 1_555 1_555 1_555 no
C(25) C(24) H(49) 105.8(7) 2_555 1_555 1_555 no
C(24) C(25) H(22) 109(1) 1_555 1_555 1_555 no
C(24) C(25) H(23) 109(1) 1_555 1_555 1_555 no
C(24) C(25) H(24) 110.4(9) 1_555 1_555 1_555 no
H(22) C(25) H(23) 108.9(10) 1_555 1_555 1_555 no
H(22) C(25) H(24) 109(1) 1_555 1_555 1_555 no
H(23) C(25) H(24) 108(1) 1_555 1_555 1_555 no
C(23) C(26) C(27) 110.8(7) 1_555 1_555 1_555 yes
C(23) C(26) C(27) 110.8(7) 1_555 1_555 2_555 yes
C(23) C(26) H(50) 110(1) 1_555 1_555 1_555 no
C(27) C(26) C(27) 107(1) 1_555 1_555 2_555 yes
C(27) C(26) H(50) 108.4(7) 1_555 1_555 1_555 no
C(27) C(26) H(50) 108.4(7) 2_555 1_555 1_555 no
C(26) C(27) H(25) 109(1) 1_555 1_555 1_555 no
C(26) C(27) H(26) 109(1) 1_555 1_555 1_555 no
C(26) C(27) H(27) 109.9(8) 1_555 1_555 1_555 no
H(25) C(27) H(26) 108.8(9) 1_555 1_555 1_555 no
H(25) C(27) H(27) 110(1) 1_555 1_555 1_555 no
H(26) C(27) H(27) 109(1) 1_555 1_555 1_555 no
N(31) C(31) C(32) 118(1) 1_555 1_555 1_555 yes
N(31) C(31) C(34) 119(1) 1_555 1_555 1_555 yes
C(32) C(31) C(34) 122(1) 1_555 1_555 1_555 yes
C(31) C(32) C(33) 100(1) 1_555 1_555 1_555 yes
C(31) C(32) H(35) 130(1) 1_555 1_555 1_555 no
C(33) C(32) H(35) 129(1) 1_555 1_555 1_555 no
N(32) C(33) C(32) 106(1) 1_555 1_555 1_555 yes
N(32) C(33) C(36) 124(1) 1_555 1_555 1_555 yes
C(32) C(33) C(36) 128(1) 1_555 1_555 1_555 yes
C(31) C(34) C(35) 108.2(8) 1_555 1_555 1_555 yes
C(31) C(34) C(35) 108.2(8) 1_555 1_555 2_555 yes
C(31) C(34) H(47) 117(1) 1_555 1_555 1_555 no
C(35) C(34) C(35) 113(1) 1_555 1_555 2_555 yes
C(35) C(34) H(47) 105.1(10) 1_555 1_555 1_555 no
C(35) C(34) H(47) 105.1(10) 2_555 1_555 1_555 no
C(34) C(35) H(29) 110(1) 1_555 1_555 1_555 no
C(34) C(35) H(30) 108(1) 1_555 1_555 1_555 no
C(34) C(35) H(31) 108(1) 1_555 1_555 1_555 no
H(29) C(35) H(30) 110(1) 1_555 1_555 1_555 no
H(29) C(35) H(31) 109(1) 1_555 1_555 1_555 no
H(30) C(35) H(31) 108(1) 1_555 1_555 1_555 no
C(33) C(36) C(37) 110.7(9) 1_555 1_555 1_555 yes
C(33) C(36) C(37) 110.7(9) 1_555 1_555 2_555 yes
C(33) C(36) H(48) 113(1) 1_555 1_555 1_555 no
C(37) C(36) C(37) 106(1) 1_555 1_555 2_555 yes
C(37) C(36) H(48) 107.6(10) 1_555 1_555 1_555 no
C(37) C(36) H(48) 107.6(10) 2_555 1_555 1_555 no
C(36) C(37) H(32) 110(1) 1_555 1_555 1_555 no
C(36) C(37) H(33) 109(1) 1_555 1_555 1_555 no
C(36) C(37) H(34) 109(1) 1_555 1_555 1_555 no
H(32) C(37) H(33) 109(1) 1_555 1_555 1_555 no
H(32) C(37) H(34) 109(1) 1_555 1_555 1_555 no
H(33) C(37) H(34) 108(1) 1_555 1_555 1_555 no
O(41) C(42) C(43) 114(1) 1_555 1_555 1_555 yes
O(41) C(42) H(59) 108(1) 1_555 1_555 1_555 no
O(41) C(42) H(60) 106(1) 1_555 1_555 1_555 no
C(43) C(42) H(59) 111(1) 1_555 1_555 1_555 no
C(43) C(42) H(60) 106(1) 1_555 1_555 1_555 no
H(59) C(42) H(60) 109(1) 1_555 1_555 1_555 no
C(42) C(43) C(44) 102(1) 1_555 1_555 1_555 yes
C(42) C(43) H(61) 107(1) 1_555 1_555 1_555 no
C(42) C(43) H(62) 113(2) 1_555 1_555 1_555 no
C(44) C(43) H(61) 107(1) 1_555 1_555 1_555 no
C(44) C(43) H(62) 112(1) 1_555 1_555 1_555 no
H(61) C(43) H(62) 112(2) 1_555 1_555 1_555 no
C(43) C(44) C(45) 111(1) 1_555 1_555 1_555 yes
C(43) C(44) H(63) 111(1) 1_555 1_555 1_555 no
C(43) C(44) H(64) 107(1) 1_555 1_555 1_555 no
C(45) C(44) H(63) 107(1) 1_555 1_555 1_555 no
C(45) C(44) H(64) 108(1) 1_555 1_555 1_555 no
H(63) C(44) H(64) 110(1) 1_555 1_555 1_555 no
O(41) C(45) C(44) 106(1) 1_555 1_555 1_555 yes
O(41) C(45) H(65) 109(1) 1_555 1_555 1_555 no
O(41) C(45) H(66) 110(1) 1_555 1_555 1_555 no
C(44) C(45) H(65) 109(1) 1_555 1_555 1_555 no
C(44) C(45) H(66) 110(1) 1_555 1_555 1_555 no
H(65) C(45) H(66) 109(1) 1_555 1_555 1_555 no
O(51) C(52) C(53) 108(1) 1_555 1_555 1_555 yes
O(51) C(52) C(55) 45.2(10) 1_555 1_555 2_655 yes
O(51) C(52) H(51) 109(1) 1_555 1_555 1_555 no
O(51) C(52) H(52) 109(1) 1_555 1_555 1_555 no
C(53) C(52) C(55) 80(1) 1_555 1_555 2_655 yes
C(53) C(52) H(51) 109(1) 1_555 1_555 1_555 no
C(53) C(52) H(52) 109(2) 1_555 1_555 1_555 no
C(55) C(52) H(51) 154(1) 2_655 1_555 1_555 no
C(55) C(52) H(52) 86(1) 2_655 1_555 1_555 no
H(51) C(52) H(52) 109(2) 1_555 1_555 1_555 no
C(52) C(53) C(53) 109.4(9) 1_555 1_555 2_655 yes
C(52) C(53) C(54) 107(1) 1_555 1_555 1_555 yes
C(52) C(53) C(54) 95(1) 1_555 1_555 2_655 yes
C(52) C(53) H(53) 109(1) 1_555 1_555 1_555 no
C(52) C(53) H(54) 109(1) 1_555 1_555 1_555 no
C(52) C(53) H(56) 95(1) 1_555 1_555 2_655 no
C(53) C(53) C(54) 41(1) 2_655 1_555 1_555 yes
C(53) C(53) C(54) 88(1) 2_655 1_555 2_655 yes
C(53) C(53) H(53) 137(1) 2_655 1_555 1_555 no
C(53) C(53) H(54) 70(1) 2_655 1_555 1_555 no
C(53) C(53) H(56) 143(1) 2_655 1_555 2_655 no
C(54) C(53) C(54) 46(1) 1_555 1_555 2_655 yes
C(54) C(53) H(53) 109(2) 1_555 1_555 1_555 no
C(54) C(53) H(54) 109(1) 1_555 1_555 1_555 no
C(54) C(53) H(56) 105(2) 1_555 1_555 2_655 no
C(54) C(53) H(53) 72(2) 2_655 1_555 1_555 no
C(54) C(53) H(54) 150(2) 2_655 1_555 1_555 no
C(54) C(53) H(56) 61(1) 2_655 1_555 2_655 no
H(53) C(53) H(54) 109(2) 1_555 1_555 1_555 no
H(53) C(53) H(56) 18(1) 1_555 1_555 2_655 no
H(54) C(53) H(56) 126(2) 1_555 1_555 2_655 no
C(53) C(54) C(53) 50(1) 1_555 1_555 2_655 yes
C(53) C(54) C(54) 41(1) 1_555 1_555 2_655 yes
C(53) C(54) C(55) 108(1) 1_555 1_555 1_555 yes
C(53) C(54) H(53) 98(1) 1_555 1_555 2_655 no
C(53) C(54) H(55) 109(1) 1_555 1_555 1_555 no
C(53) C(54) H(56) 109(2) 1_555 1_555 1_555 no
C(53) C(54) C(54) 91(1) 2_655 1_555 2_655 yes
C(53) C(54) C(55) 108(1) 2_655 1_555 1_555 yes
C(53) C(54) H(53) 56(1) 2_655 1_555 2_655 no
C(53) C(54) H(55) 141(2) 2_655 1_555 1_555 no
C(53) C(54) H(56) 62(2) 2_655 1_555 1_555 no
C(54) C(54) C(55) 97.5(9) 2_655 1_555 1_555 yes
C(54) C(54) H(53) 132(1) 2_655 1_555 2_655 no
C(54) C(54) H(55) 76(1) 2_655 1_555 1_555 no
C(54) C(54) H(56) 147(1) 2_655 1_555 1_555 no
C(55) C(54) H(53) 124(1) 1_555 1_555 2_655 no
C(55) C(54) H(55) 109(2) 1_555 1_555 1_555 no
C(55) C(54) H(56) 109(1) 1_555 1_555 1_555 no
H(53) C(54) H(55) 105(1) 2_655 1_555 1_555 no
H(53) C(54) H(56) 15(1) 2_655 1_555 1_555 no
H(55) C(54) H(56) 109(2) 1_555 1_555 1_555 no
O(51) C(55) O(51) 18(1) 1_555 1_555 2_655 yes
O(51) C(55) C(52) 71(1) 1_555 1_555 2_655 yes
O(51) C(55) C(54) 107(1) 1_555 1_555 1_555 yes
O(51) C(55) C(55) 48.2(9) 1_555 1_555 2_655 yes
O(51) C(55) H(57) 109(1) 1_555 1_555 1_555 no
O(51) C(55) H(58) 109(1) 1_555 1_555 1_555 no
O(51) C(55) C(52) 60(1) 2_655 1_555 2_655 yes
O(51) C(55) C(54) 115(1) 2_655 1_555 1_555 yes
O(51) C(55) C(55) 66(1) 2_655 1_555 2_655 yes
O(51) C(55) H(57) 118(2) 2_655 1_555 1_555 no
O(51) C(55) H(58) 91(2) 2_655 1_555 1_555 no
C(52) C(55) C(54) 73(1) 2_655 1_555 1_555 yes
C(52) C(55) C(55) 101.7(8) 2_655 1_555 2_655 yes
C(52) C(55) H(57) 175(2) 2_655 1_555 1_555 no
C(52) C(55) H(58) 66(1) 2_655 1_555 1_555 no
C(54) C(55) C(55) 82.5(9) 1_555 1_555 2_655 yes
C(54) C(55) H(57) 109(2) 1_555 1_555 1_555 no
C(54) C(55) H(58) 109(1) 1_555 1_555 1_555 no
C(55) C(55) H(57) 81(1) 2_655 1_555 1_555 no
C(55) C(55) H(58) 158(1) 2_655 1_555 1_555 no
H(57) C(55) H(58) 109(1) 1_555 1_555 1_555 no
N(12) B(1) N(12) 113(1) 1_555 1_555 2_555 yes
N(12) B(1) N(22) 106.2(8) 1_555 1_555 1_555 yes
N(12) B(1) H(46) 106.2(8) 1_555 1_555 1_555 no
N(12) B(1) N(22) 106.2(8) 2_555 1_555 1_555 yes
N(12) B(1) H(46) 106.2(8) 2_555 1_555 1_555 no
N(22) B(1) H(46) 118(1) 1_555 1_555 1_555 no

loop_
_geom_bond_atom_site_label_1
_geom_bond_atom_site_label_2
_geom_bond_distance
_geom_bond_site_symmetry_1
_geom_bond_site_symmetry_2
_geom_bond_publ_flag
Ru(1) O(1) 2.188(6) 1_555 1_555 yes
Ru(1) O(1) 2.188(6) 1_555 2_555 yes
Ru(1) N(11) 2.060(7) 1_555 1_555 yes
Ru(1) N(11) 2.060(7) 1_555 2_555 yes
Ru(1) N(21) 2.096(10) 1_555 1_555 yes
Ru(1) N(31) 2.060(8) 1_555 1_555 yes
S(1) O(2) 1.449(7) 1_555 1_555 yes
S(1) O(2) 1.449(7) 1_555 2_555 yes
S(1) O(3) 1.47(1) 1_555 1_555 yes
S(1) C(1) 1.86(2) 1_555 1_555 yes
F(1) C(1) 1.26(2) 1_555 1_555 yes
F(2) C(1) 1.29(1) 1_555 1_555 yes
O(41) C(42) 1.43(2) 1_555 1_555 yes
O(41) C(45) 1.43(1) 1_555 1_555 yes
O(51) O(51) 0.53(4) 1_555 2_655 yes
O(51) C(52) 1.54(2) 1_555 1_555 yes
O(51) C(55) 1.54(2) 1_555 1_555 yes
O(51) C(55) 1.25(2) 1_555 2_655 yes
N(11) N(12) 1.420(9) 1_555 1_555 yes
N(11) C(11) 1.31(1) 1_555 1_555 yes
N(12) C(13) 1.36(1) 1_555 1_555 yes
N(12) B(1) 1.51(1) 1_555 1_555 yes
N(21) N(22) 1.36(1) 1_555 1_555 yes
N(21) C(21) 1.34(2) 1_555 1_555 yes
N(22) C(23) 1.34(1) 1_555 1_555 yes
N(22) B(1) 1.66(2) 1_555 1_555 yes
N(31) N(32) 1.37(1) 1_555 1_555 yes
N(31) C(31) 1.31(1) 1_555 1_555 yes
N(32) C(33) 1.31(2) 1_555 1_555 yes
C(11) C(12) 1.40(1) 1_555 1_555 yes
C(11) C(14) 1.51(1) 1_555 1_555 yes
C(12) C(13) 1.36(1) 1_555 1_555 yes
C(13) C(17) 1.53(1) 1_555 1_555 yes
C(14) C(15) 1.51(1) 1_555 1_555 yes
C(14) C(16) 1.53(1) 1_555 1_555 yes
C(17) C(18) 1.43(2) 1_555 1_555 yes
C(17) C(19) 1.50(2) 1_555 1_555 yes
C(21) C(22) 1.41(2) 1_555 1_555 yes
C(21) C(24) 1.51(2) 1_555 1_555 yes
C(22) C(23) 1.39(2) 1_555 1_555 yes
C(23) C(26) 1.52(2) 1_555 1_555 yes
C(24) C(25) 1.49(1) 1_555 1_555 yes
C(24) C(25) 1.49(1) 1_555 2_555 yes
C(26) C(27) 1.53(1) 1_555 1_555 yes
C(26) C(27) 1.53(1) 1_555 2_555 yes
C(31) C(32) 1.35(2) 1_555 1_555 yes
C(31) C(34) 1.61(3) 1_555 1_555 yes
C(32) C(33) 1.41(2) 1_555 1_555 yes
C(33) C(36) 1.54(2) 1_555 1_555 yes
C(34) C(35) 1.51(2) 1_555 1_555 yes
C(34) C(35) 1.51(2) 1_555 2_555 yes
C(36) C(37) 1.52(2) 1_555 1_555 yes
C(36) C(37) 1.52(2) 1_555 2_555 yes
C(42) C(43) 1.40(3) 1_555 1_555 yes
C(43) C(44) 1.43(3) 1_555 1_555 yes
C(44) C(45) 1.44(2) 1_555 1_555 yes
C(52) C(53) 1.54(3) 1_555 1_555 yes
C(52) C(55) 1.69(2) 1_555 2_655 yes
C(53) C(53) 1.18(4) 1_555 2_655 yes
C(53) C(54) 1.54(3) 1_555 1_555 yes
C(53) C(54) 1.02(3) 1_555 2_655 yes
C(54) C(54) 1.12(4) 1_555 2_655 yes
C(54) C(55) 1.54(3) 1_555 1_555 yes
C(55) C(55) 1.52(3) 1_555 2_655 yes

loop_
_geom_contact_atom_site_label_1
_geom_contact_atom_site_label_2
_geom_contact_distance
_geom_contact_site_symmetry_1
_geom_contact_site_symmetry_2
_geom_contact_publ_flag
F(1) C(35) 3.52(2) 1_555 1_555 ?
F(1) C(35) 3.52(2) 1_555 2_555 ?
F(1) C(37) 3.58(1) 1_555 3_564 ?
F(1) C(37) 3.58(1) 1_555 4_564 ?
O(1) O(41) 2.843(10) 1_555 1_555 ?
O(1) O(2) 2.888(8) 1_555 1_555 ?
O(2) C(34) 3.59(2) 1_555 1_555 ?
O(2) C(35) 3.60(1) 1_555 1_555 ?
O(3) C(25) 3.57(1) 1_555 1_555 ?
O(3) C(25) 3.57(1) 1_555 2_555 ?
O(41) C(25) 3.36(1) 1_555 1_555 ?
O(41) C(15) 3.56(1) 1_555 1_555 ?
O(51) N(32) 3.04(2) 1_555 7_555 ?
O(51) C(36) 3.44(2) 1_555 7_555 ?
N(12) C(52) 3.54(2) 1_555 7_554 ?
N(21) C(45) 3.56(1) 1_555 1_555 ?
N(21) C(45) 3.56(1) 1_555 2_555 ?
C(12) C(52) 3.46(2) 1_555 7_554 ?
C(13) C(52) 3.22(2) 1_555 7_554 ?
C(17) C(52) 3.59(2) 1_555 7_554 ?
C(19) C(52) 3.24(2) 1_555 7_554 ?
C(36) C(55) 3.52(2) 1_555 7_554 ?
C(36) C(55) 3.52(2) 1_555 8_454 ?
C(42) C(55) 3.14(2) 1_555 2_654 ?
C(43) C(55) 3.40(3) 1_555 2_654 ?
